data_7150305
loop_
_publ_author_name
'Ley, Steven V.'
'Dixon, Darren J.'
'Guy, Richard T.'
'Rodr\'iguez, F\'elix'
'Sheppard, Tom D.'

_publ_section_title
;
 Michael, Michael-aldol and Michael-Michael reactions of enolate
 equivalents of butane-2,3-diacetal protected glycolic acid
 derivatives.
;
_journal_issue 22
_journal_name_full 'Organic &amp; biomolecular chemistry'
_journal_page_first 4095
_journal_page_last 4107
_journal_paper_doi 10.1039/b512410g
_journal_volume 3
_journal_year 2005
_chemical_formula_moiety 'C17 H27 Br O6,0.25(H2 O)'
_chemical_formula_sum 'C17 H27.5 Br O6.25'
_chemical_formula_weight 411.80
_chemical_name_systematic
;
?
;
_space_group_IT_number 4
_symmetry_cell_setting monoclinic
_symmetry_space_group_name_Hall 'P 2yb'
_symmetry_space_group_name_H-M 'P 1 21 1'
_atom_sites_solution_hydrogens geom
_atom_sites_solution_primary direct
_atom_sites_solution_secondary difmap
_audit_creation_method SHELXL-97
_cell_angle_alpha 90.00
_cell_angle_beta 111.8880(10)
_cell_angle_gamma 90.00
_cell_formula_units_Z 2
_cell_length_a 10.4635(3)
_cell_length_b 9.3926(2)
_cell_length_c 10.5987(3)
_cell_measurement_reflns_used 6512
_cell_measurement_temperature 180(2)
_cell_measurement_theta_max 27.48
_cell_measurement_theta_min 1.00
_cell_volume 966.55(4)
_computing_cell_refinement 'HKL Scalepack (Otwinowski & Minor 1997)'
_computing_data_collection 'Collect (Nonius B.V. 1998)'
_computing_data_reduction
;
HKL Denzo and Scalepack (Otwinowski & Minor 1997)
;
_computing_publication_material 'SHELXL-97 (Sheldrick 1997)'
_computing_structure_refinement 'SHELXL-97 (Sheldrick 1997)'
_computing_structure_solution 'SIR-92 (Altomare et al. 1994)'
_diffrn_ambient_temperature 180(2)
_diffrn_measured_fraction_theta_full 0.991
_diffrn_measured_fraction_theta_max 0.991
_diffrn_measurement_device_type 'Nonius Kappa CCD'
_diffrn_measurement_method 'Thin slice \w and \f scans'
_diffrn_radiation_source 'fine-focus sealed tube'
_diffrn_radiation_type MoK\a
_diffrn_radiation_wavelength 0.71073
_diffrn_reflns_av_R_equivalents 0.0412
_diffrn_reflns_av_sigmaI/netI 0.0495
_diffrn_reflns_limit_h_max 12
_diffrn_reflns_limit_h_min -13
_diffrn_reflns_limit_k_max 12
_diffrn_reflns_limit_k_min -9
_diffrn_reflns_limit_l_max 13
_diffrn_reflns_limit_l_min -12
_diffrn_reflns_number 7897
_diffrn_reflns_theta_full 27.42
_diffrn_reflns_theta_max 27.42
_diffrn_reflns_theta_min 3.88
_exptl_absorpt_coefficient_mu 2.155
_exptl_absorpt_correction_T_max 0.775
_exptl_absorpt_correction_T_min 0.686
_exptl_absorpt_correction_type multi-scan
_exptl_absorpt_process_details
;
multi-scan from symmetry-related measurements
Sortav (Blessing 1995)
;
_exptl_crystal_density_diffrn 1.415
_exptl_crystal_density_method 'not measured'
_exptl_crystal_F_000 429
_exptl_crystal_size_max 0.35
_exptl_crystal_size_mid 0.18
_exptl_crystal_size_min 0.12
_refine_diff_density_max 1.769
_refine_diff_density_min -0.445
_refine_diff_density_rms 0.108
_refine_ls_abs_structure_details 'Flack H D (1983), Acta Cryst. A39, 876-881'
_refine_ls_abs_structure_Flack 0.025(17)
_refine_ls_extinction_method none
_refine_ls_goodness_of_fit_ref 1.107
_refine_ls_hydrogen_treatment mixed
_refine_ls_matrix_type full
_refine_ls_number_parameters 227
_refine_ls_number_reflns 4050
_refine_ls_number_restraints 1
_refine_ls_restrained_S_all 1.107
_refine_ls_R_factor_all 0.0738
_refine_ls_R_factor_gt 0.0635
_refine_ls_shift/su_max 0.000
_refine_ls_shift/su_mean 0.000
_refine_ls_structure_factor_coef Fsqd
_refine_ls_weighting_details 'calc w=1/[\s^2^(Fo^2^)+(0.0524P)^2^+3.8005P] where P=(Fo^2^+2Fc^2^)/3'
_refine_ls_weighting_scheme calc
_refine_ls_wR_factor_gt 0.1591
_refine_ls_wR_factor_ref 0.1663
_reflns_number_gt 3560
_reflns_number_total 4050
_reflns_threshold_expression >2sigma(I)
_cod_data_source_file b512410g.txt
_cod_data_source_block sl0418
_cod_depositor_comments
;
The following automatic conversions were performed:
'_symmetry_cell_setting' value 'Monoclinic' changed to 'monoclinic'
according to '/home/saulius/struct/CIF-dictionaries/cif_core.dic'
dictionary named 'cif_core.dic' version 2.4.1 from 2010-06-29.

Automatic conversion script
Id: cif_fix_enum 1527 2010-12-29 10:47:43Z saulius 
;
_cod_original_sg_symbol_H-M P2(1)
_cod_original_formula_sum 'C17 H27.50 Br O6.25'
_cod_database_code 7150305

loop_
_symmetry_equiv_pos_as_xyz
'x, y, z'
'-x, y+1/2, -z'

loop_
_atom_site_label
_atom_site_type_symbol
_atom_site_fract_x
_atom_site_fract_y
_atom_site_fract_z
_atom_site_U_iso_or_equiv
_atom_site_adp_type
_atom_site_occupancy
_atom_site_symmetry_multiplicity
_atom_site_calc_flag
_atom_site_refinement_flags
_atom_site_disorder_assembly
_atom_site_disorder_group
Br1 Br 0.88686(8) 0.31794(8) 0.21049(8) 0.0498(2) Uani 1 1 d . . .
O1 O 0.5335(5) -0.1277(5) -0.0483(4) 0.0331(10) Uani 1 1 d . . .
C1 C 0.7245(6) 0.0585(6) 0.1650(6) 0.0245(11) Uani 1 1 d . . .
H1 H 0.7236 0.0798 0.0722 0.029 Uiso 1 1 calc R . .
O2 O 0.5790(5) 0.0015(5) 0.2850(4) 0.0264(9) Uani 1 1 d . . .
C2 C 0.5768(6) 0.0137(7) 0.1509(6) 0.0260(12) Uani 1 1 d . . .
H2 H 0.5128 0.0932 0.1049 0.031 Uiso 1 1 calc R . .
O3 O 0.4721(5) -0.2267(4) 0.1080(4) 0.0317(10) Uani 1 1 d . . .
C3 C 0.5285(6) -0.1188(7) 0.0645(6) 0.0276(12) Uani 1 1 d . . .
O4 O 0.3404(6) -0.0166(6) 0.2027(6) 0.0395(12) Uani 1 1 d . . .
C4 C 0.4705(6) -0.2284(7) 0.2457(6) 0.0309(13) Uani 1 1 d . . .
O5 O 0.5942(5) -0.2823(5) 0.3349(5) 0.0339(10) Uani 1 1 d . . .
C5 C 0.4643(6) -0.0742(7) 0.2925(7) 0.0304(13) Uani 1 1 d . . .
O6 O 0.7706(5) 0.2555(6) 0.4712(5) 0.0443(12) Uani 1 1 d . . .
C6 C 0.4813(8) -0.0650(8) 0.4421(7) 0.0404(16) Uani 1 1 d . . .
H6A H 0.4963 0.0344 0.4722 0.061 Uiso 1 1 calc R . .
H6B H 0.5606 -0.1225 0.4974 0.061 Uiso 1 1 calc R . .
H6C H 0.3979 -0.1010 0.4526 0.061 Uiso 1 1 calc R . .
C7 C 0.3454(9) -0.3168(9) 0.2326(9) 0.0426(18) Uani 1 1 d . . .
H7A H 0.3555 -0.4124 0.2004 0.064 Uiso 1 1 calc R . .
H7B H 0.2627 -0.2716 0.1676 0.064 Uiso 1 1 calc R . .
H7C H 0.3371 -0.3238 0.3215 0.064 Uiso 1 1 calc R . .
C8 C 0.3118(9) 0.1271(9) 0.2279(10) 0.053(2) Uani 1 1 d . . .
H8A H 0.2341 0.1630 0.1497 0.079 Uiso 1 1 calc R . .
H8B H 0.3932 0.1862 0.2419 0.079 Uiso 1 1 calc R . .
H8C H 0.2887 0.1305 0.3093 0.079 Uiso 1 1 calc R . .
C9 C 0.6339(9) -0.4216(8) 0.3058(8) 0.0438(18) Uani 1 1 d . . .
H9A H 0.7206 -0.4497 0.3780 0.066 Uiso 1 1 calc R . .
H9B H 0.6462 -0.4195 0.2185 0.066 Uiso 1 1 calc R . .
H9C H 0.5619 -0.4905 0.3009 0.066 Uiso 1 1 calc R . .
C10 C 0.7508(6) 0.1983(6) 0.2465(6) 0.0280(12) Uani 1 1 d . . .
H10 H 0.6621 0.2522 0.2192 0.034 Uiso 1 1 calc R . .
C11 C 0.8069(6) 0.1786(7) 0.4005(7) 0.0322(13) Uani 1 1 d . . .
C12 C 0.9047(9) 0.0558(9) 0.4579(8) 0.052(2) Uani 1 1 d . . .
H12A H 0.8579 -0.0178 0.4920 0.062 Uiso 1 1 calc R . .
H12B H 0.9854 0.0901 0.5360 0.062 Uiso 1 1 calc R . .
C13 C 0.9550(7) -0.0120(8) 0.3518(7) 0.0407(17) Uani 1 1 d . . .
H13A H 1.0160 -0.0938 0.3929 0.049 Uiso 1 1 calc R . .
H13B H 1.0082 0.0587 0.3222 0.049 Uiso 1 1 calc R . .
C14 C 0.8291(6) -0.0628(7) 0.2279(6) 0.0271(12) Uani 1 1 d . . .
H14 H 0.7805 -0.1352 0.2629 0.032 Uiso 1 1 calc R . .
C18 C 0.8717(6) -0.1390(6) 0.1209(6) 0.0292(13) Uani 1 1 d . . .
H18 H 0.7853 -0.1608 0.0415 0.035 Uiso 1 1 calc R . .
C19 C 0.9626(9) -0.0465(10) 0.0676(9) 0.054(2) Uani 1 1 d . . .
H19A H 0.9701 -0.0917 -0.0127 0.081 Uiso 1 1 calc R . .
H19B H 1.0546 -0.0369 0.1386 0.081 Uiso 1 1 calc R . .
H19C H 0.9209 0.0480 0.0430 0.081 Uiso 1 1 calc R . .
C20 C 0.9427(8) -0.2805(8) 0.1736(9) 0.0455(18) Uani 1 1 d . . .
H20A H 0.8785 -0.3444 0.1933 0.068 Uiso 1 1 calc R . .
H20B H 1.0235 -0.2642 0.2568 0.068 Uiso 1 1 calc R . .
H20C H 0.9718 -0.3238 0.1045 0.068 Uiso 1 1 calc R . .
O1W O 0.1401(18) 0.315(3) 0.2089(19) 0.048(4) Uiso 0.25 1 d P . .

loop_
_atom_site_aniso_label
_atom_site_aniso_U_11
_atom_site_aniso_U_22
_atom_site_aniso_U_33
_atom_site_aniso_U_23
_atom_site_aniso_U_13
_atom_site_aniso_U_12
Br1 0.0536(4) 0.0312(3) 0.0739(5) -0.0071(4) 0.0346(4) -0.0179(3)
O1 0.040(2) 0.036(3) 0.022(2) -0.0035(17) 0.0109(18) -0.0073(18)
C1 0.030(3) 0.021(3) 0.024(3) 0.000(2) 0.011(2) -0.003(2)
O2 0.033(2) 0.024(2) 0.025(2) -0.0036(16) 0.0139(17) -0.0054(18)
C2 0.025(3) 0.030(3) 0.022(3) 0.001(2) 0.007(2) -0.002(2)
O3 0.042(2) 0.027(2) 0.028(2) -0.0071(16) 0.0152(19) -0.0094(17)
C3 0.026(3) 0.023(3) 0.032(3) -0.002(2) 0.008(2) -0.005(2)
O4 0.031(2) 0.037(3) 0.054(3) -0.001(2) 0.020(2) 0.000(2)
C4 0.034(3) 0.033(4) 0.030(3) 0.001(2) 0.015(3) -0.006(2)
O5 0.035(2) 0.031(3) 0.035(2) 0.0010(19) 0.0109(19) 0.0051(19)
C5 0.031(3) 0.031(4) 0.034(3) -0.001(3) 0.018(3) 0.000(2)
O6 0.049(3) 0.041(3) 0.043(3) -0.020(2) 0.017(2) 0.002(2)
C6 0.055(4) 0.040(4) 0.038(4) -0.006(3) 0.031(3) -0.009(3)
C7 0.045(4) 0.036(4) 0.049(4) 0.000(3) 0.021(4) -0.015(3)
C8 0.049(5) 0.039(4) 0.079(6) 0.012(4) 0.033(4) 0.010(3)
C9 0.059(5) 0.025(4) 0.052(5) 0.004(3) 0.026(4) 0.006(3)
C10 0.030(3) 0.020(3) 0.035(3) 0.001(2) 0.014(3) -0.002(2)
C11 0.030(3) 0.030(3) 0.036(3) -0.010(3) 0.010(3) -0.002(2)
C12 0.063(5) 0.049(5) 0.033(4) -0.008(3) 0.006(3) 0.026(4)
C13 0.036(4) 0.040(4) 0.034(4) -0.009(3) -0.001(3) 0.016(3)
C14 0.026(3) 0.025(3) 0.033(3) -0.001(2) 0.014(2) 0.007(2)
C18 0.031(3) 0.028(4) 0.031(3) -0.002(2) 0.015(3) 0.005(2)
C19 0.066(5) 0.056(5) 0.062(5) 0.014(4) 0.048(4) 0.009(4)
C20 0.050(4) 0.031(4) 0.064(5) -0.007(3) 0.031(4) 0.008(3)

loop_
_atom_type_symbol
_atom_type_description
_atom_type_scat_dispersion_real
_atom_type_scat_dispersion_imag
_atom_type_scat_source
C C 0.0033 0.0016 'International Tables Vol C Tables 4.2.6.8 and 6.1.1.4'
H H 0.0000 0.0000 'International Tables Vol C Tables 4.2.6.8 and 6.1.1.4'
O O 0.0106 0.0060 'International Tables Vol C Tables 4.2.6.8 and 6.1.1.4'
Br Br -0.2901 2.4595 'International Tables Vol C Tables 4.2.6.8 and 6.1.1.4'

loop_
_geom_angle_atom_site_label_1
_geom_angle_atom_site_label_2
_geom_angle_atom_site_label_3
_geom_angle
_geom_angle_site_symmetry_1
_geom_angle_site_symmetry_3
_geom_angle_publ_flag
C10 C1 C14 115.9(5) . . ?
C10 C1 C2 104.4(5) . . ?
C14 C1 C2 111.1(5) . . ?
C10 C1 H1 108.4 . . ?
C14 C1 H1 108.4 . . ?
C2 C1 H1 108.4 . . ?
C2 O2 C5 113.5(4) . . ?
O2 C2 C3 114.6(5) . . ?
O2 C2 C1 106.4(4) . . ?
C3 C2 C1 112.1(5) . . ?
O2 C2 H2 107.8 . . ?
C3 C2 H2 107.8 . . ?
C1 C2 H2 107.8 . . ?
C3 O3 C4 121.4(5) . . ?
O1 C3 O3 118.2(5) . . ?
O1 C3 C2 121.4(5) . . ?
O3 C3 C2 120.3(5) . . ?
C5 O4 C8 116.3(6) . . ?
O5 C4 O3 109.2(5) . . ?
O5 C4 C7 114.7(6) . . ?
O3 C4 C7 104.2(5) . . ?
O5 C4 C5 105.3(5) . . ?
O3 C4 C5 109.2(5) . . ?
C7 C4 C5 114.1(6) . . ?
C4 O5 C9 117.2(5) . . ?
O4 C5 O2 110.9(5) . . ?
O4 C5 C6 113.8(6) . . ?
O2 C5 C6 104.8(5) . . ?
O4 C5 C4 106.5(5) . . ?
O2 C5 C4 108.3(5) . . ?
C6 C5 C4 112.6(6) . . ?
C5 C6 H6A 109.5 . . ?
C5 C6 H6B 109.5 . . ?
H6A C6 H6B 109.5 . . ?
C5 C6 H6C 109.5 . . ?
H6A C6 H6C 109.5 . . ?
H6B C6 H6C 109.5 . . ?
C4 C7 H7A 109.5 . . ?
C4 C7 H7B 109.5 . . ?
H7A C7 H7B 109.5 . . ?
C4 C7 H7C 109.5 . . ?
H7A C7 H7C 109.5 . . ?
H7B C7 H7C 109.5 . . ?
O4 C8 H8A 109.5 . . ?
O4 C8 H8B 109.5 . . ?
H8A C8 H8B 109.5 . . ?
O4 C8 H8C 109.5 . . ?
H8A C8 H8C 109.5 . . ?
H8B C8 H8C 109.5 . . ?
O5 C9 H9A 109.5 . . ?
O5 C9 H9B 109.5 . . ?
H9A C9 H9B 109.5 . . ?
O5 C9 H9C 109.5 . . ?
H9A C9 H9C 109.5 . . ?
H9B C9 H9C 109.5 . . ?
C11 C10 C1 114.5(5) . . ?
C11 C10 Br1 105.1(4) . . ?
C1 C10 Br1 111.7(4) . . ?
C11 C10 H10 108.5 . . ?
C1 C10 H10 108.5 . . ?
Br1 C10 H10 108.5 . . ?
O6 C11 C12 122.2(6) . . ?
O6 C11 C10 120.6(6) . . ?
C12 C11 C10 117.2(5) . . ?
C11 C12 C13 112.6(6) . . ?
C11 C12 H12A 109.1 . . ?
C13 C12 H12A 109.1 . . ?
C11 C12 H12B 109.1 . . ?
C13 C12 H12B 109.1 . . ?
H12A C12 H12B 107.8 . . ?
C12 C13 C14 109.4(6) . . ?
C12 C13 H13A 109.8 . . ?
C14 C13 H13A 109.8 . . ?
C12 C13 H13B 109.8 . . ?
C14 C13 H13B 109.8 . . ?
H13A C13 H13B 108.2 . . ?
C18 C14 C1 112.2(5) . . ?
C18 C14 C13 112.3(5) . . ?
C1 C14 C13 112.3(5) . . ?
C18 C14 H14 106.5 . . ?
C1 C14 H14 106.5 . . ?
C13 C14 H14 106.5 . . ?
C20 C18 C14 111.8(5) . . ?
C20 C18 C19 110.0(6) . . ?
C14 C18 C19 113.3(6) . . ?
C20 C18 H18 107.1 . . ?
C14 C18 H18 107.1 . . ?
C19 C18 H18 107.1 . . ?
C18 C19 H19A 109.5 . . ?
C18 C19 H19B 109.5 . . ?
H19A C19 H19B 109.5 . . ?
C18 C19 H19C 109.5 . . ?
H19A C19 H19C 109.5 . . ?
H19B C19 H19C 109.5 . . ?
C18 C20 H20A 109.5 . . ?
C18 C20 H20B 109.5 . . ?
H20A C20 H20B 109.5 . . ?
C18 C20 H20C 109.5 . . ?
H20A C20 H20C 109.5 . . ?
H20B C20 H20C 109.5 . . ?

loop_
_geom_bond_atom_site_label_1
_geom_bond_atom_site_label_2
_geom_bond_distance
_geom_bond_site_symmetry_2
_geom_bond_publ_flag
Br1 C10 1.960(6) . ?
O1 C3 1.219(7) . ?
C1 C10 1.539(8) . ?
C1 C14 1.549(8) . ?
C1 C2 1.554(8) . ?
C1 H1 1.0000 . ?
O2 C2 1.418(7) . ?
O2 C5 1.422(7) . ?
C2 C3 1.516(8) . ?
C2 H2 1.0000 . ?
O3 C3 1.338(7) . ?
O3 C4 1.466(7) . ?
O4 C5 1.400(8) . ?
O4 C8 1.429(10) . ?
C4 O5 1.383(8) . ?
C4 C7 1.512(9) . ?
C4 C5 1.540(9) . ?
O5 C9 1.442(9) . ?
C5 C6 1.531(9) . ?
O6 C11 1.200(8) . ?
C6 H6A 0.9800 . ?
C6 H6B 0.9800 . ?
C6 H6C 0.9800 . ?
C7 H7A 0.9800 . ?
C7 H7B 0.9800 . ?
C7 H7C 0.9800 . ?
C8 H8A 0.9800 . ?
C8 H8B 0.9800 . ?
C8 H8C 0.9800 . ?
C9 H9A 0.9800 . ?
C9 H9B 0.9800 . ?
C9 H9C 0.9800 . ?
C10 C11 1.525(9) . ?
C10 H10 1.0000 . ?
C11 C12 1.511(10) . ?
C12 C13 1.545(10) . ?
C12 H12A 0.9900 . ?
C12 H12B 0.9900 . ?
C13 C14 1.549(9) . ?
C13 H13A 0.9900 . ?
C13 H13B 0.9900 . ?
C14 C18 1.541(8) . ?
C14 H14 1.0000 . ?
C18 C20 1.523(10) . ?
C18 C19 1.543(10) . ?
C18 H18 1.0000 . ?
C19 H19A 0.9800 . ?
C19 H19B 0.9800 . ?
C19 H19C 0.9800 . ?
C20 H20A 0.9800 . ?
C20 H20B 0.9800 . ?
C20 H20C 0.9800 . ?

loop_
_geom_torsion_atom_site_label_1
_geom_torsion_atom_site_label_2
_geom_torsion_atom_site_label_3
_geom_torsion_atom_site_label_4
_geom_torsion
_geom_torsion_site_symmetry_1
_geom_torsion_site_symmetry_2
_geom_torsion_site_symmetry_3
_geom_torsion_site_symmetry_4
_geom_torsion_publ_flag
C5 O2 C2 C3 -39.8(7) . . . . ?
C5 O2 C2 C1 -164.3(5) . . . . ?
C10 C1 C2 O2 -57.7(6) . . . . ?
C14 C1 C2 O2 67.9(6) . . . . ?
C10 C1 C2 C3 176.3(5) . . . . ?
C14 C1 C2 C3 -58.1(6) . . . . ?
C4 O3 C3 O1 175.9(5) . . . . ?
C4 O3 C3 C2 -7.5(8) . . . . ?
O2 C2 C3 O1 -173.2(5) . . . . ?
C1 C2 C3 O1 -51.8(8) . . . . ?
O2 C2 C3 O3 10.4(8) . . . . ?
C1 C2 C3 O3 131.7(6) . . . . ?
C3 O3 C4 O5 -84.4(7) . . . . ?
C3 O3 C4 C7 152.5(6) . . . . ?
C3 O3 C4 C5 30.3(7) . . . . ?
O3 C4 O5 C9 -56.3(7) . . . . ?
C7 C4 O5 C9 60.3(8) . . . . ?
C5 C4 O5 C9 -173.5(5) . . . . ?
C8 O4 C5 O2 -63.0(8) . . . . ?
C8 O4 C5 C6 54.7(8) . . . . ?
C8 O4 C5 C4 179.3(6) . . . . ?
C2 O2 C5 O4 -52.7(7) . . . . ?
C2 O2 C5 C6 -175.8(5) . . . . ?
C2 O2 C5 C4 63.7(6) . . . . ?
O5 C4 C5 O4 179.4(5) . . . . ?
O3 C4 C5 O4 62.2(6) . . . . ?
C7 C4 C5 O4 -53.9(7) . . . . ?
O5 C4 C5 O2 60.1(6) . . . . ?
O3 C4 C5 O2 -57.0(6) . . . . ?
C7 C4 C5 O2 -173.2(6) . . . . ?
O5 C4 C5 C6 -55.3(7) . . . . ?
O3 C4 C5 C6 -172.5(5) . . . . ?
C7 C4 C5 C6 71.4(8) . . . . ?
C14 C1 C10 C11 -36.4(7) . . . . ?
C2 C1 C10 C11 86.1(6) . . . . ?
C14 C1 C10 Br1 82.9(5) . . . . ?
C2 C1 C10 Br1 -154.7(4) . . . . ?
C1 C10 C11 O6 -142.5(6) . . . . ?
Br1 C10 C11 O6 94.6(7) . . . . ?
C1 C10 C11 C12 35.3(8) . . . . ?
Br1 C10 C11 C12 -87.7(7) . . . . ?
O6 C11 C12 C13 -170.5(7) . . . . ?
C10 C11 C12 C13 11.8(10) . . . . ?
C11 C12 C13 C14 -57.5(9) . . . . ?
C10 C1 C14 C18 -136.5(5) . . . . ?
C2 C1 C14 C18 104.6(6) . . . . ?
C10 C1 C14 C13 -9.0(7) . . . . ?
C2 C1 C14 C13 -127.8(6) . . . . ?
C12 C13 C14 C18 -177.0(6) . . . . ?
C12 C13 C14 C1 55.6(8) . . . . ?
C1 C14 C18 C20 -164.8(5) . . . . ?
C13 C14 C18 C20 67.6(8) . . . . ?
C1 C14 C18 C19 70.2(7) . . . . ?
C13 C14 C18 C19 -57.4(8) . . . . ?
